data_7020214
loop_
_publ_author_name
'Hector, Andrew L.'
'Jolleys, Andrew'
'Levason, William'
'Reid, Gillian'

_publ_section_title
;
 TeX4 (X = F, Cl, Br) as Lewis acids--complexes with soft thio- and
 seleno-ether ligands.
;
_journal_issue 36
_journal_name_full 'Dalton transactions (Cambridge, England : 2003)'
_journal_page_first 10988
_journal_page_last 10999
_journal_paper_doi 10.1039/c2dt30968h
_journal_volume 41
_journal_year 2012
_chemical_formula_moiety 'C10 H20 Cl4 S4 Te'
_chemical_formula_sum 'C10 H20 Cl4 S4 Te'
_chemical_formula_weight 537.90
_chemical_name_systematic
;
Tetrachloro(1,4,8,11-tetrathiacyclotetradecane-S,S')tellurium(IV)
;
_space_group_IT_number 14
_space_group_name_Hall '-P 2yn'
_symmetry_cell_setting monoclinic
_symmetry_space_group_name_Hall '-P 2yn'
_symmetry_space_group_name_H-M 'P 1 21/n 1'
_atom_sites_solution_hydrogens geom
_atom_sites_solution_primary direct
_atom_sites_solution_secondary difmap
_audit_creation_date 2012-03-23
_audit_creation_method 'SHELXL-97 + hand edit'
_cell_angle_alpha 90.00
_cell_angle_beta 96.068(7)
_cell_angle_gamma 90.00
_cell_formula_units_Z 4
_cell_length_a 9.080(2)
_cell_length_b 20.950(5)
_cell_length_c 9.990(4)
_cell_measurement_reflns_used 11021
_cell_measurement_temperature 100(2)
_cell_measurement_theta_max 27.5
_cell_measurement_theta_min 3.0
_cell_volume 1889.7(10)
_computing_cell_refinement 'CrystalClear-SM Expert 2.0 r7 (Rigaku, 2011)'
_computing_data_collection 'CrystalClear-SM Expert 2.0 r7 (Rigaku, 2011)'
_computing_data_reduction 'CrystalClear-SM Expert 2.0 r7 (Rigaku, 2011)'
_computing_structure_refinement 'SHELXL-97 (Sheldrick, 1997)'
_computing_structure_solution 'SHELXS-97 (Sheldrick, 1997)'
_diffrn_ambient_temperature 100(2)
_diffrn_detector 'CCD plate'
_diffrn_detector_type 'Rigaku HG Saturn724+ (2x2 bin mode)'
_diffrn_measured_fraction_theta_full 0.991
_diffrn_measured_fraction_theta_max 0.991
_diffrn_measurement_device 'Four-circle \k diffractometer'
_diffrn_measurement_device_type 'Rigaku AFC12'
_diffrn_measurement_method 'Profile data from \w-scans'
_diffrn_radiation_collimation 'Confocal mirrors, VHF VariMax '
_diffrn_radiation_type MoK\a
_diffrn_radiation_wavelength 0.71073
_diffrn_reflns_av_R_equivalents 0.0441
_diffrn_reflns_av_sigmaI/netI 0.0481
_diffrn_reflns_limit_h_max 11
_diffrn_reflns_limit_h_min -11
_diffrn_reflns_limit_k_max 26
_diffrn_reflns_limit_k_min -27
_diffrn_reflns_limit_l_max 12
_diffrn_reflns_limit_l_min -12
_diffrn_reflns_number 13343
_diffrn_reflns_theta_full 27.47
_diffrn_reflns_theta_max 27.47
_diffrn_reflns_theta_min 3.04
_diffrn_source 'Rotating anode X-ray tube'
_diffrn_source_type 'Rigaku FR-E+ Superbright'
_diffrn_standards_number 0
_exptl_absorpt_coefficient_mu 2.567
_exptl_absorpt_correction_T_max 1.000
_exptl_absorpt_correction_T_min 0.722
_exptl_absorpt_correction_type multi-scan
_exptl_absorpt_process_details
;Jacobson, R.A. (1998). REQAB. Private communication to the
Rigaku Corporation, Tokyo, Japan.
;
_exptl_crystal_colour yellow
_exptl_crystal_density_diffrn 1.891
_exptl_crystal_density_method 'not measured'
_exptl_crystal_description block
_exptl_crystal_F_000 1056
_exptl_crystal_size_max 0.04
_exptl_crystal_size_mid 0.03
_exptl_crystal_size_min 0.01
_refine_diff_density_max 0.521
_refine_diff_density_min -0.492
_refine_diff_density_rms 0.124
_refine_ls_extinction_method none
_refine_ls_goodness_of_fit_ref 1.030
_refine_ls_hydrogen_treatment constr
_refine_ls_matrix_type full
_refine_ls_number_parameters 172
_refine_ls_number_reflns 4293
_refine_ls_number_restraints 0
_refine_ls_restrained_S_all 1.030
_refine_ls_R_factor_all 0.0466
_refine_ls_R_factor_gt 0.0319
_refine_ls_shift/su_max 0.001
_refine_ls_shift/su_mean 0.000
_refine_ls_structure_factor_coef Fsqd
_refine_ls_weighting_details 'w=1/[\s^2^(Fo^2^)+(0.0201P)^2^+1.5197P] where P=(Fo^2^+2Fc^2^)/3'
_refine_ls_weighting_scheme calc
_refine_ls_wR_factor_gt 0.0603
_refine_ls_wR_factor_ref 0.0646
_reflns_number_gt 3436
_reflns_number_total 4293
_reflns_threshold_expression I>2\s(I)
_cod_data_source_file c2dt30968h.txt
_cod_data_source_block 12aj007r
_cod_original_cell_volume 1889.8(9)
_cod_original_sg_symbol_H-M 'P 21/n'
_cod_database_code 7020214

loop_
_symmetry_equiv_pos_as_xyz
'x, y, z'
'-x+1/2, y+1/2, -z+1/2'
'-x, -y, -z'
'x-1/2, -y-1/2, z-1/2'

loop_
_atom_site_label
_atom_site_type_symbol
_atom_site_fract_x
_atom_site_fract_y
_atom_site_fract_z
_atom_site_U_iso_or_equiv
_atom_site_adp_type
_atom_site_occupancy
_atom_site_symmetry_multiplicity
_atom_site_calc_flag
_atom_site_refinement_flags
Te1 Te 0.77972(2) 0.745845(10) 0.01577(2) 0.01263(7) Uani 1 1 d .
Cl1 Cl 0.99106(9) 0.67869(4) 0.01530(8) 0.01858(18) Uani 1 1 d .
Cl2 Cl 0.93230(9) 0.83835(4) 0.01081(9) 0.01925(18) Uani 1 1 d .
Cl3 Cl 0.79831(10) 0.74890(4) 0.26708(8) 0.02115(18) Uani 1 1 d .
Cl4 Cl 0.74170(9) 0.73812(4) -0.23443(8) 0.01898(18) Uani 1 1 d .
S1 S 0.63602(9) 0.62509(4) 0.05073(8) 0.01373(17) Uani 1 1 d .
S2 S 0.37744(9) 0.47896(4) 0.33256(9) 0.01598(18) Uani 1 1 d .
S3 S 0.50881(9) 0.82903(4) 0.01469(8) 0.01530(18) Uani 1 1 d .
S4 S 0.33605(9) 1.03228(4) -0.33880(8) 0.01525(18) Uani 1 1 d .
C1 C 0.6844(4) 0.56462(16) -0.1797(3) 0.0157(7) Uani 1 1 d .
H1A H 0.7384 0.5350 -0.1147 0.019 Uiso 1 1 calc R
H1B H 0.7545 0.5983 -0.2014 0.019 Uiso 1 1 calc R
C2 C 0.5590(4) 0.59518(16) -0.1140(3) 0.0161(7) Uani 1 1 d .
H2A H 0.4804 0.5634 -0.1033 0.019 Uiso 1 1 calc R
H2B H 0.5153 0.6307 -0.1702 0.019 Uiso 1 1 calc R
C3 C 0.4717(4) 0.64758(15) 0.1283(3) 0.0152(7) Uani 1 1 d .
H3A H 0.5013 0.6746 0.2078 0.018 Uiso 1 1 calc R
H3B H 0.4064 0.6734 0.0635 0.018 Uiso 1 1 calc R
C4 C 0.3842(3) 0.58998(16) 0.1724(3) 0.0159(7) Uani 1 1 d .
H4A H 0.2993 0.6055 0.2180 0.019 Uiso 1 1 calc R
H4B H 0.3439 0.5658 0.0916 0.019 Uiso 1 1 calc R
C5 C 0.4777(4) 0.54505(15) 0.2675(3) 0.0143(7) Uani 1 1 d .
H5A H 0.5241 0.5703 0.3445 0.017 Uiso 1 1 calc R
H5B H 0.5585 0.5275 0.2192 0.017 Uiso 1 1 calc R
C6 C 0.6669(3) 0.91611(15) 0.1938(3) 0.0149(7) Uani 1 1 d .
H6A H 0.6903 0.9418 0.1156 0.018 Uiso 1 1 calc R
H6B H 0.7461 0.8838 0.2124 0.018 Uiso 1 1 calc R
C7 C 0.5195(4) 0.88236(16) 0.1591(3) 0.0161(7) Uani 1 1 d .
H7A H 0.4414 0.9152 0.1422 0.019 Uiso 1 1 calc R
H7B H 0.4971 0.8574 0.2386 0.019 Uiso 1 1 calc R
C8 C 0.5433(3) 0.88162(15) -0.1228(3) 0.0146(7) Uani 1 1 d .
H8A H 0.6374 0.9047 -0.0979 0.017 Uiso 1 1 calc R
H8B H 0.5563 0.8553 -0.2031 0.017 Uiso 1 1 calc R
C9 C 0.4211(3) 0.93049(16) -0.1604(3) 0.0145(7) Uani 1 1 d .
H9A H 0.4087 0.9584 -0.0825 0.017 Uiso 1 1 calc R
H9B H 0.3260 0.9084 -0.1867 0.017 Uiso 1 1 calc R
C10 C 0.4653(3) 0.97040(15) -0.2782(3) 0.0139(7) Uani 1 1 d .
H10A H 0.4789 0.9413 -0.3540 0.017 Uiso 1 1 calc R
H10B H 0.5623 0.9906 -0.2503 0.017 Uiso 1 1 calc R

loop_
_atom_site_aniso_label
_atom_site_aniso_U_11
_atom_site_aniso_U_22
_atom_site_aniso_U_33
_atom_site_aniso_U_23
_atom_site_aniso_U_13
_atom_site_aniso_U_12
Te1 0.01701(11) 0.00911(11) 0.01160(11) 0.00079(8) 0.00069(8) 0.00040(9)
Cl1 0.0206(4) 0.0171(4) 0.0176(4) 0.0008(3) -0.0004(3) 0.0031(3)
Cl2 0.0236(4) 0.0145(4) 0.0195(4) 0.0009(3) 0.0016(3) -0.0048(3)
Cl3 0.0293(4) 0.0202(4) 0.0137(4) 0.0025(3) 0.0012(3) 0.0025(4)
Cl4 0.0253(4) 0.0175(4) 0.0138(4) 0.0010(3) -0.0001(3) 0.0008(3)
S1 0.0148(4) 0.0128(4) 0.0139(4) -0.0009(3) 0.0029(3) -0.0010(3)
S2 0.0200(4) 0.0151(4) 0.0135(4) -0.0002(3) 0.0049(3) 0.0001(3)
S3 0.0207(4) 0.0131(4) 0.0114(4) 0.0003(3) -0.0018(3) -0.0017(3)
S4 0.0192(4) 0.0122(4) 0.0131(4) -0.0005(3) -0.0040(3) 0.0007(3)
C1 0.0167(16) 0.0158(17) 0.0154(18) -0.0037(14) 0.0050(14) -0.0028(14)
C2 0.0154(16) 0.0188(17) 0.0144(18) -0.0049(14) 0.0031(14) -0.0001(14)
C3 0.0198(17) 0.0116(16) 0.0151(18) -0.0007(13) 0.0065(14) 0.0014(14)
C4 0.0135(15) 0.0177(17) 0.0170(18) -0.0004(14) 0.0041(14) 0.0000(14)
C5 0.0179(16) 0.0090(16) 0.0165(18) -0.0016(13) 0.0044(14) -0.0015(13)
C6 0.0186(16) 0.0119(16) 0.0134(17) -0.0023(13) -0.0021(14) 0.0027(14)
C7 0.0179(16) 0.0170(18) 0.0139(17) -0.0009(14) 0.0037(14) -0.0023(14)
C8 0.0141(15) 0.0149(16) 0.0141(17) 0.0010(13) -0.0015(13) -0.0002(14)
C9 0.0138(15) 0.0159(17) 0.0139(17) 0.0006(13) 0.0021(13) 0.0032(14)
C10 0.0160(15) 0.0118(15) 0.0138(17) -0.0018(13) 0.0019(13) 0.0008(14)

loop_
_atom_type_symbol
_atom_type_description
_atom_type_scat_dispersion_real
_atom_type_scat_dispersion_imag
_atom_type_scat_source
C C 0.0033 0.0016 'International Tables Vol C Tables 4.2.6.8 and 6.1.1.4'
H H 0.0000 0.0000 'International Tables Vol C Tables 4.2.6.8 and 6.1.1.4'
S S 0.1246 0.1234 'International Tables Vol C Tables 4.2.6.8 and 6.1.1.4'
Cl Cl 0.1484 0.1585 'International Tables Vol C Tables 4.2.6.8 and 6.1.1.4'
Te Te -0.5308 1.6751 'International Tables Vol C Tables 4.2.6.8 and 6.1.1.4'

loop_
_geom_angle_atom_site_label_1
_geom_angle_atom_site_label_2
_geom_angle_atom_site_label_3
_geom_angle
_geom_angle_site_symmetry_1
_geom_angle_site_symmetry_3
Cl1 Te1 Cl2 90.58(4) . .
Cl1 Te1 Cl4 89.19(3) . .
Cl2 Te1 Cl4 92.93(3) . .
Cl1 Te1 Cl3 92.76(3) . .
Cl2 Te1 Cl3 91.28(3) . .
Cl4 Te1 Cl3 175.34(3) . .
Cl1 Te1 S1 81.77(3) . .
Cl2 Te1 S1 170.40(3) . .
Cl4 Te1 S1 92.75(3) . .
Cl3 Te1 S1 83.35(3) . .
Cl1 Te1 S3 179.03(3) . .
Cl2 Te1 S3 90.33(3) . .
Cl4 Te1 S3 90.43(3) . .
Cl3 Te1 S3 87.55(3) . .
S1 Te1 S3 97.36(3) . .
C3 S1 C2 102.65(15) . .
C3 S1 Te1 103.12(11) . .
C2 S1 Te1 109.06(12) . .
C5 S2 C1 101.81(16) . 3_665
C8 S3 C7 103.21(16) . .
C8 S3 Te1 98.49(11) . .
C7 S3 Te1 112.15(11) . .
C10 S4 C6 102.96(15) . 3_675
C2 C1 S2 113.4(2) . 3_665
C2 C1 H1A 108.9 . .
S2 C1 H1A 108.9 3_665 .
C2 C1 H1B 108.9 . .
S2 C1 H1B 108.9 3_665 .
H1A C1 H1B 107.7 . .
C1 C2 S1 107.5(2) . .
C1 C2 H2A 110.2 . .
S1 C2 H2A 110.2 . .
C1 C2 H2B 110.2 . .
S1 C2 H2B 110.2 . .
H2A C2 H2B 108.5 . .
C4 C3 S1 113.1(2) . .
C4 C3 H3A 109.0 . .
S1 C3 H3A 109.0 . .
C4 C3 H3B 109.0 . .
S1 C3 H3B 109.0 . .
H3A C3 H3B 107.8 . .
C5 C4 C3 113.1(3) . .
C5 C4 H4A 109.0 . .
C3 C4 H4A 109.0 . .
C5 C4 H4B 109.0 . .
C3 C4 H4B 109.0 . .
H4A C4 H4B 107.8 . .
C4 C5 S2 115.2(2) . .
C4 C5 H5A 108.5 . .
S2 C5 H5A 108.5 . .
C4 C5 H5B 108.5 . .
S2 C5 H5B 108.5 . .
H5A C5 H5B 107.5 . .
C7 C6 S4 111.9(2) . 3_675
C7 C6 H6A 109.2 . .
S4 C6 H6A 109.2 3_675 .
C7 C6 H6B 109.2 . .
S4 C6 H6B 109.2 3_675 .
H6A C6 H6B 107.9 . .
C6 C7 S3 116.0(2) . .
C6 C7 H7A 108.3 . .
S3 C7 H7A 108.3 . .
C6 C7 H7B 108.3 . .
S3 C7 H7B 108.3 . .
H7A C7 H7B 107.4 . .
C9 C8 S3 114.5(2) . .
C9 C8 H8A 108.6 . .
S3 C8 H8A 108.6 . .
C9 C8 H8B 108.6 . .
S3 C8 H8B 108.6 . .
H8A C8 H8B 107.6 . .
C8 C9 C10 108.2(3) . .
C8 C9 H9A 110.1 . .
C10 C9 H9A 110.1 . .
C8 C9 H9B 110.1 . .
C10 C9 H9B 110.1 . .
H9A C9 H9B 108.4 . .
C9 C10 S4 115.8(2) . .
C9 C10 H10A 108.3 . .
S4 C10 H10A 108.3 . .
C9 C10 H10B 108.3 . .
S4 C10 H10B 108.3 . .
H10A C10 H10B 107.4 . .

loop_
_geom_bond_atom_site_label_1
_geom_bond_atom_site_label_2
_geom_bond_distance
_geom_bond_site_symmetry_2
Te1 Cl1 2.3799(9) .
Te1 Cl2 2.3859(9) .
Te1 Cl4 2.4921(12) .
Te1 Cl3 2.4992(12) .
Te1 S1 2.8846(10) .
Te1 S3 3.0137(10) .
S1 C3 1.815(3) .
S1 C2 1.829(3) .
S2 C5 1.815(3) .
S2 C1 1.816(3) 3_665
S3 C8 1.814(3) .
S3 C7 1.819(3) .
S4 C10 1.810(3) .
S4 C6 1.810(3) 3_675
C1 C2 1.515(4) .
C1 S2 1.816(3) 3_665
C1 H1A 0.9900 .
C1 H1B 0.9900 .
C2 H2A 0.9900 .
C2 H2B 0.9900 .
C3 C4 1.535(4) .
C3 H3A 0.9900 .
C3 H3B 0.9900 .
C4 C5 1.530(4) .
C4 H4A 0.9900 .
C4 H4B 0.9900 .
C5 H5A 0.9900 .
C5 H5B 0.9900 .
C6 C7 1.521(4) .
C6 S4 1.810(3) 3_675
C6 H6A 0.9900 .
C6 H6B 0.9900 .
C7 H7A 0.9900 .
C7 H7B 0.9900 .
C8 C9 1.527(4) .
C8 H8A 0.9900 .
C8 H8B 0.9900 .
C9 C10 1.531(4) .
C9 H9A 0.9900 .
C9 H9B 0.9900 .
C10 H10A 0.9900 .
C10 H10B 0.9900 .

loop_
_geom_contact_atom_site_label_1
_geom_contact_atom_site_label_2
_geom_contact_distance
_geom_contact_site_symmetry_2
Cl3 S3 3.382(1) 4_676

loop_
_geom_torsion_atom_site_label_1
_geom_torsion_atom_site_label_2
_geom_torsion_atom_site_label_3
_geom_torsion_atom_site_label_4
_geom_torsion
_geom_torsion_site_symmetry_1
S3 Te1 S1 C3 -23.56(12) .
S3 Te1 S1 C2 85.01(11) .
S1 Te1 S3 C8 -137.40(11) .
S1 Te1 S3 C7 114.52(12) .
S2 C1 C2 S1 170.69(18) 3_665
C3 S1 C2 C1 -170.7(2) .
Te1 S1 C2 C1 80.4(2) .
C2 S1 C3 C4 73.3(3) .
Te1 S1 C3 C4 -173.3(2) .
S1 C3 C4 C5 55.7(3) .
C3 C4 C5 S2 175.9(2) .
C1 S2 C5 C4 63.0(3) 3_665
S4 C6 C7 S3 179.97(17) 3_675
C8 S3 C7 C6 -60.7(3) .
Te1 S3 C7 C6 44.3(3) .
C7 S3 C8 C9 -67.8(3) .
Te1 S3 C8 C9 176.9(2) .
S3 C8 C9 C10 -179.3(2) .
C8 C9 C10 S4 -179.5(2) .
C6 S4 C10 C9 61.9(3) 3_675
